data_2239993
loop_
_publ_author_name
'Noland, Wayland E.'
'Gullickson, Glen C.'
'Dickson, Rozalin R.'
'Groess, Leah L.'
'Tritch, Kenneth J.'

_publ_section_title
;
 Crystal structure of
 (+-)-(3a<i>R</i>,5<i>R</i>,8b<i>R</i>)-5-hydroperoxy-2-phenyl-6-tosyl-4,5,6,8b-tetrahydropyrrolo[3,4-<i>e</i>]indole-1,3(2<i>H</i>,3a<i>H</i>)-dione
;
_journal_coeditor_code HB7256
_journal_issue 10
_journal_name_full 'Acta Crystallographica Section E'
_journal_page_first 192
_journal_page_last 195
_journal_paper_doi 10.1107/S1600536814019874
_journal_volume 70
_journal_year 2014
_chemical_formula_iupac 'C23 H20 N2 O6 S'
_chemical_formula_moiety 'C23 H20 N2 O6 S'
_chemical_formula_sum 'C23 H20 N2 O6 S'
_chemical_formula_weight 452.48
_chemical_melting_point 425
_chemical_name_systematic
(+-)-(3a<i>R</i>,5<i>R</i>,8b<i>R</i>)-5-Hydroperoxy-2-phenyl-6-tosyl-4,5,6,8b-tetrahydropyrrolo[3,4-<i>e</i>]indole-1,3(2<i>H</i>,3a<i>H</i>)-dione
_space_group_crystal_system triclinic
_space_group_IT_number 2
_space_group_name_Hall '-P 1'
_space_group_name_H-M_alt 'P -1'
_symmetry_space_group_name_Hall '-P 1'
_symmetry_space_group_name_H-M 'P -1'
_atom_sites_solution_hydrogens geom
_atom_sites_solution_primary direct
_atom_sites_solution_secondary difmap
_audit_creation_method SHELXL-97
_cell_angle_alpha 102.068(3)
_cell_angle_beta 107.786(2)
_cell_angle_gamma 96.364(2)
_cell_formula_units_Z 2
_cell_length_a 8.6563(13)
_cell_length_b 9.8819(15)
_cell_length_c 13.533(2)
_cell_measurement_reflns_used 2698
_cell_measurement_temperature 293(2)
_cell_measurement_theta_max 25.06
_cell_measurement_theta_min 2.49
_cell_volume 1058.8(3)
_computing_cell_refinement
;
SAINT (Bruker, 2003)
;
_computing_data_collection
;
SMART (Bruker, 2001)
;
_computing_data_reduction
;
SAINT (Bruker, 2003)
;
_computing_molecular_graphics
;
Mercury (Macrae <i>et al.</i>, 2008)
;
_computing_publication_material
;
SHELXL97 (Sheldrick, 2008), enCIFer (Allen <i>et al.</i>,
2004), and publCIF (Westrip, 2010)
;
_computing_structure_refinement
;
SHELXL97 (Sheldrick, 2008)
;
_computing_structure_solution
;
SHELXS97 (Sheldrick, 2008)
;
_diffrn_ambient_temperature 293(2)
_diffrn_measured_fraction_theta_full 0.995
_diffrn_measured_fraction_theta_max 0.995
_diffrn_measurement_device_type 'Bruker SMART Platform CCD'
_diffrn_measurement_method 'area detector, omega scans per phi'
_diffrn_radiation_monochromator graphite
_diffrn_radiation_source 'normal-focus sealed tube'
_diffrn_radiation_type 'Mo K\a'
_diffrn_radiation_wavelength 0.71073
_diffrn_reflns_av_R_equivalents 0.0210
_diffrn_reflns_av_sigmaI/netI 0.0202
_diffrn_reflns_limit_h_max 10
_diffrn_reflns_limit_h_min -10
_diffrn_reflns_limit_k_max 11
_diffrn_reflns_limit_k_min -11
_diffrn_reflns_limit_l_max 16
_diffrn_reflns_limit_l_min -16
_diffrn_reflns_number 10544
_diffrn_reflns_theta_full 25.08
_diffrn_reflns_theta_max 25.08
_diffrn_reflns_theta_min 1.64
_exptl_absorpt_coefficient_mu 0.197
_exptl_absorpt_correction_T_max 0.9617
_exptl_absorpt_correction_T_min 0.8909
_exptl_absorpt_correction_type multi-scan
_exptl_absorpt_process_details '(SADABS; Blessing, 1995)'
_exptl_crystal_colour colourless
_exptl_crystal_density_diffrn 1.419
_exptl_crystal_density_method 'not measured'
_exptl_crystal_description block
_exptl_crystal_F_000 472
_exptl_crystal_size_max 0.60
_exptl_crystal_size_mid 0.50
_exptl_crystal_size_min 0.20
_refine_diff_density_max 0.269
_refine_diff_density_min -0.282
_refine_ls_extinction_method none
_refine_ls_goodness_of_fit_ref 1.060
_refine_ls_hydrogen_treatment constr
_refine_ls_matrix_type full
_refine_ls_number_parameters 290
_refine_ls_number_reflns 3751
_refine_ls_number_restraints 0
_refine_ls_R_factor_all 0.0439
_refine_ls_R_factor_gt 0.0364
_refine_ls_shift/su_max 0.000
_refine_ls_shift/su_mean 0.000
_refine_ls_structure_factor_coef Fsqd
_refine_ls_weighting_details 'calc w=1/[\s^2^(Fo^2^)+(0.0678P)^2^+0.2551P] where P=(Fo^2^+2Fc^2^)/3'
_refine_ls_weighting_scheme calc
_refine_ls_wR_factor_gt 0.1079
_refine_ls_wR_factor_ref 0.1161
_reflns_number_gt 3194
_reflns_number_total 3751
_reflns_threshold_expression I>2\s(I)
_cod_data_source_file hb7256sup1.cif
_cod_data_source_block I
_cod_database_code 2239993
_cod_database_fobs_code 2239993

loop_
_space_group_symop_operation_xyz
'x, y, z'
'-x, -y, -z'

loop_
_atom_site_type_symbol
_atom_site_label
_atom_site_fract_x
_atom_site_fract_y
_atom_site_fract_z
_atom_site_U_iso_or_equiv
_atom_site_adp_type
_atom_site_calc_flag
_atom_site_refinement_flags
_atom_site_occupancy
_atom_site_symmetry_multiplicity
S S1 0.46933(5) 0.12220(5) 0.31067(4) 0.04468(16) Uani d . 1 1
O O1 1.0118(2) -0.3093(2) 0.31048(15) 0.0865(6) Uani d . 1 1
O O2 1.09502(19) -0.14706(14) 0.03647(12) 0.0582(4) Uani d . 1 1
O O3 0.74791(17) 0.17137(13) 0.16243(10) 0.0499(3) Uani d . 1 1
O O4 0.6719(2) 0.20863(16) 0.06212(12) 0.0649(4) Uani d . 1 1
H H4O 0.7339 0.2033 0.0268 0.078 Uiso calc R 1 1
O O5 0.40641(16) 0.13010(15) 0.20262(10) 0.0566(4) Uani d . 1 1
O O6 0.36195(16) 0.06483(15) 0.35954(12) 0.0601(4) Uani d . 1 1
N N1 0.60788(18) 0.01608(15) 0.31539(12) 0.0418(3) Uani d . 1 1
N N2 1.08339(19) -0.24962(16) 0.17207(12) 0.0474(4) Uani d . 1 1
C C1 0.6732(2) -0.0313(2) 0.40679(15) 0.0480(4) Uani d . 1 1
H H1 0.6284 -0.0301 0.4612 0.058 Uiso calc R 1 1
C C2 0.8110(2) -0.0788(2) 0.40345(15) 0.0502(5) Uani d . 1 1
H H2 0.8770 -0.1182 0.4539 0.060 Uiso calc R 1 1
C C3 0.8381(2) -0.05797(19) 0.30826(13) 0.0420(4) Uani d . 1 1
C C4 0.9808(2) -0.0811(2) 0.27117(14) 0.0457(4) Uani d . 1 1
H H4 1.0786 -0.0165 0.3247 0.055 Uiso calc R 1 1
C C5 1.0216(2) -0.2278(2) 0.25780(16) 0.0539(5) Uani d . 1 1
C C6 1.1781(2) -0.35732(19) 0.15237(15) 0.0486(4) Uani d . 1 1
C C7 1.1125(3) -0.4973(2) 0.13290(17) 0.0610(5) Uani d . 1 1
H H7 1.0042 -0.5252 0.1291 0.073 Uiso calc R 1 1
C C8 1.2118(4) -0.5966(2) 0.11898(18) 0.0739(7) Uani d . 1 1
H H8 1.1700 -0.6916 0.1076 0.089 Uiso calc R 1 1
C C9 1.3694(4) -0.5565(3) 0.1218(2) 0.0801(8) Uani d . 1 1
H H9 1.4336 -0.6239 0.1112 0.096 Uiso calc R 1 1
C C10 1.4322(4) -0.4178(3) 0.1400(2) 0.0857(8) Uani d . 1 1
H H10 1.5393 -0.3904 0.1413 0.103 Uiso calc R 1 1
C C11 1.3370(3) -0.3167(2) 0.1568(2) 0.0669(6) Uani d . 1 1
H H11 1.3811 -0.2217 0.1710 0.080 Uiso calc R 1 1
C C12 1.0551(2) -0.14946(18) 0.11427(15) 0.0443(4) Uani d . 1 1
C C13 0.9635(2) -0.04746(18) 0.16302(14) 0.0429(4) Uani d . 1 1
H H13 1.0188 0.0496 0.1752 0.051 Uiso calc R 1 1
C C14 0.7826(2) -0.06872(18) 0.09075(14) 0.0427(4) Uani d . 1 1
H H14A 0.7783 -0.0455 0.0239 0.051 Uiso calc R 1 1
H H14B 0.7310 -0.1668 0.0739 0.051 Uiso calc R 1 1
C C15 0.6877(2) 0.02411(18) 0.14624(13) 0.0415(4) Uani d . 1 1
H H15 0.5697 0.0001 0.1039 0.050 Uiso calc R 1 1
C C16 0.7143(2) 0.00040(17) 0.25498(13) 0.0378(4) Uani d . 1 1
C C17 0.5829(2) 0.28523(19) 0.39512(14) 0.0435(4) Uani d . 1 1
C C18 0.6708(3) 0.3751(2) 0.35718(17) 0.0550(5) Uani d . 1 1
H H18 0.6656 0.3521 0.2858 0.066 Uiso calc R 1 1
C C19 0.7667(3) 0.5001(2) 0.42738(19) 0.0618(6) Uani d . 1 1
H H19 0.8253 0.5616 0.4024 0.074 Uiso calc R 1 1
C C20 0.7770(3) 0.5351(2) 0.53416(18) 0.0592(5) Uani d . 1 1
C C21 0.8857(3) 0.6697(3) 0.6109(2) 0.0849(8) Uani d . 1 1
H H21A 0.9501 0.6498 0.6760 0.127 Uiso calc R 1 1
H H21B 0.8180 0.7359 0.6270 0.127 Uiso calc R 1 1
H H21C 0.9582 0.7091 0.5785 0.127 Uiso calc R 1 1
C C22 0.6853(3) 0.4442(2) 0.56897(17) 0.0623(6) Uani d . 1 1
H H22 0.6886 0.4682 0.6399 0.075 Uiso calc R 1 1
C C23 0.5893(3) 0.3192(2) 0.50137(16) 0.0561(5) Uani d . 1 1
H H23 0.5297 0.2585 0.5264 0.067 Uiso calc R 1 1

loop_
_atom_site_aniso_label
_atom_site_aniso_U_11
_atom_site_aniso_U_22
_atom_site_aniso_U_33
_atom_site_aniso_U_12
_atom_site_aniso_U_13
_atom_site_aniso_U_23
S1 0.0331(2) 0.0524(3) 0.0469(3) 0.00619(19) 0.01535(19) 0.0075(2)
O1 0.1099(14) 0.1116(14) 0.0929(12) 0.0657(12) 0.0665(11) 0.0702(12)
O2 0.0736(9) 0.0576(8) 0.0673(9) 0.0237(7) 0.0473(8) 0.0254(7)
O3 0.0635(8) 0.0467(7) 0.0459(7) 0.0136(6) 0.0247(6) 0.0140(6)
O4 0.0787(10) 0.0795(10) 0.0667(9) 0.0402(8) 0.0424(8) 0.0423(8)
O5 0.0447(7) 0.0696(9) 0.0483(8) 0.0146(6) 0.0084(6) 0.0091(6)
O6 0.0425(7) 0.0688(9) 0.0723(9) 0.0034(6) 0.0314(7) 0.0108(7)
N1 0.0391(8) 0.0465(8) 0.0433(8) 0.0059(6) 0.0196(6) 0.0115(6)
N2 0.0507(9) 0.0484(9) 0.0504(9) 0.0150(7) 0.0236(7) 0.0157(7)
C1 0.0546(11) 0.0550(11) 0.0443(10) 0.0098(9) 0.0266(9) 0.0189(8)
C2 0.0535(11) 0.0612(12) 0.0418(10) 0.0152(9) 0.0183(9) 0.0200(9)
C3 0.0367(9) 0.0502(10) 0.0377(9) 0.0062(7) 0.0133(7) 0.0079(7)
C4 0.0361(9) 0.0583(11) 0.0408(9) 0.0088(8) 0.0130(7) 0.0088(8)
C5 0.0495(11) 0.0702(13) 0.0537(11) 0.0214(10) 0.0238(9) 0.0255(10)
C6 0.0549(11) 0.0473(10) 0.0450(10) 0.0172(8) 0.0162(8) 0.0120(8)
C7 0.0657(13) 0.0542(12) 0.0545(12) 0.0097(10) 0.0096(10) 0.0126(9)
C8 0.106(2) 0.0464(12) 0.0550(13) 0.0230(13) 0.0084(13) 0.0055(10)
C9 0.093(2) 0.0737(17) 0.0715(16) 0.0450(15) 0.0204(14) 0.0114(13)
C10 0.0717(16) 0.0843(19) 0.108(2) 0.0351(14) 0.0369(15) 0.0195(16)
C11 0.0604(13) 0.0548(12) 0.0870(16) 0.0165(10) 0.0291(12) 0.0117(11)
C12 0.0451(10) 0.0424(9) 0.0510(10) 0.0071(8) 0.0240(8) 0.0127(8)
C13 0.0429(9) 0.0414(9) 0.0484(10) 0.0062(7) 0.0227(8) 0.0101(8)
C14 0.0502(10) 0.0423(9) 0.0373(9) 0.0078(8) 0.0185(8) 0.0086(7)
C15 0.0393(9) 0.0458(9) 0.0382(9) 0.0061(7) 0.0136(7) 0.0087(7)
C16 0.0339(8) 0.0419(9) 0.0367(8) 0.0019(7) 0.0148(7) 0.0065(7)
C17 0.0371(9) 0.0475(10) 0.0458(10) 0.0115(8) 0.0136(8) 0.0105(8)
C18 0.0590(12) 0.0555(11) 0.0552(11) 0.0105(9) 0.0291(10) 0.0096(9)
C19 0.0603(13) 0.0477(11) 0.0815(15) 0.0054(9) 0.0356(11) 0.0105(10)
C20 0.0478(11) 0.0485(11) 0.0684(14) 0.0165(9) 0.0076(10) 0.0023(10)
C21 0.0708(16) 0.0581(14) 0.100(2) 0.0107(12) 0.0115(14) -0.0084(13)
C22 0.0750(15) 0.0585(12) 0.0453(11) 0.0179(11) 0.0106(10) 0.0079(9)
C23 0.0663(13) 0.0558(12) 0.0466(11) 0.0108(10) 0.0192(10) 0.0142(9)

loop_
_atom_type_symbol
_atom_type_description
_atom_type_scat_dispersion_real
_atom_type_scat_dispersion_imag
_atom_type_scat_source
C C 0.0033 0.0016 'International Tables Vol C Tables 4.2.6.8 and 6.1.1.4'
H H 0.0000 0.0000 'International Tables Vol C Tables 4.2.6.8 and 6.1.1.4'
N N 0.0061 0.0033 'International Tables Vol C Tables 4.2.6.8 and 6.1.1.4'
O O 0.0106 0.0060 'International Tables Vol C Tables 4.2.6.8 and 6.1.1.4'
S S 0.1246 0.1234 'International Tables Vol C Tables 4.2.6.8 and 6.1.1.4'

loop_
_geom_angle_atom_site_label_1
_geom_angle_atom_site_label_2
_geom_angle_atom_site_label_3
_geom_angle
_geom_angle_publ_flag
O5 S1 O6 120.26(9) no
O5 S1 N1 106.58(8) no
O6 S1 N1 104.10(8) no
O5 S1 C17 110.99(9) no
O6 S1 C17 108.79(9) no
N1 S1 C17 104.77(8) no
C15 O3 O4 107.67(12) no
O3 O4 H4O 109.5 no
C1 N1 C16 108.04(14) no
C1 N1 S1 120.64(12) no
C16 N1 S1 127.91(12) no
C12 N2 C5 112.50(15) no
C12 N2 C6 123.69(15) no
C5 N2 C6 123.61(15) no
C2 C1 N1 108.87(15) no
C2 C1 H1 125.6 no
N1 C1 H1 125.6 no
C1 C2 C3 107.45(17) no
C1 C2 H2 126.3 no
C3 C2 H2 126.3 no
C16 C3 C2 108.74(16) no
C16 C3 C4 121.81(16) no
C2 C3 C4 129.26(17) no
C3 C4 C5 117.02(16) no
C3 C4 C13 113.64(15) no
C5 C4 C13 104.65(14) no
C3 C4 H4 107.0 no
C5 C4 H4 107.0 no
C13 C4 H4 107.0 no
O1 C5 N2 124.96(19) no
O1 C5 C4 128.61(19) no
N2 C5 C4 106.36(16) no
C11 C6 C7 120.53(19) no
C11 C6 N2 118.49(18) no
C7 C6 N2 120.95(18) no
C6 C7 C8 118.6(2) no
C6 C7 H7 120.7 no
C8 C7 H7 120.7 no
C9 C8 C7 120.9(2) no
C9 C8 H8 119.5 no
C7 C8 H8 119.5 no
C10 C9 C8 119.9(2) no
C10 C9 H9 120.1 no
C8 C9 H9 120.1 no
C9 C10 C11 120.2(3) no
C9 C10 H10 119.9 no
C11 C10 H10 119.9 no
C6 C11 C10 119.8(2) no
C6 C11 H11 120.1 no
C10 C11 H11 120.1 no
O2 C12 N2 124.70(16) no
O2 C12 C13 126.41(16) no
N2 C12 C13 108.87(15) no
C12 C13 C4 103.09(14) no
C12 C13 C14 111.55(14) no
C4 C13 C14 112.69(14) no
C12 C13 H13 109.8 no
C4 C13 H13 109.8 no
C14 C13 H13 109.8 no
C15 C14 C13 110.81(14) no
C15 C14 H14A 109.5 no
C13 C14 H14A 109.5 no
C15 C14 H14B 109.5 no
C13 C14 H14B 109.5 no
H14A C14 H14B 108.1 no
O3 C15 C16 106.51(13) no
O3 C15 C14 111.80(14) no
C16 C15 C14 108.60(14) no
O3 C15 H15 110.0 no
C16 C15 H15 110.0 no
C14 C15 H15 110.0 no
C3 C16 N1 106.87(15) no
C3 C16 C15 125.22(15) no
N1 C16 C15 127.44(15) no
C18 C17 C23 120.96(18) no
C18 C17 S1 119.98(14) no
C23 C17 S1 118.99(15) no
C17 C18 C19 118.74(19) no
C17 C18 H18 120.6 no
C19 C18 H18 120.6 no
C18 C19 C20 121.3(2) no
C18 C19 H19 119.3 no
C20 C19 H19 119.3 no
C22 C20 C19 118.47(19) no
C22 C20 C21 120.6(2) no
C19 C20 C21 121.0(2) no
C20 C21 H21A 109.5 no
C20 C21 H21B 109.5 no
H21A C21 H21B 109.5 no
C20 C21 H21C 109.5 no
H21A C21 H21C 109.5 no
H21B C21 H21C 109.5 no
C23 C22 C20 121.6(2) no
C23 C22 H22 119.2 no
C20 C22 H22 119.2 no
C22 C23 C17 118.9(2) no
C22 C23 H23 120.5 no
C17 C23 H23 120.5 no

loop_
_geom_bond_atom_site_label_1
_geom_bond_atom_site_label_2
_geom_bond_distance
_geom_bond_publ_flag
S1 O5 1.4182(14) no
S1 O6 1.4278(14) no
S1 N1 1.6740(15) no
S1 C17 1.7494(19) no
O1 C5 1.194(2) no
O2 C12 1.208(2) no
O3 C15 1.437(2) no
O3 O4 1.4590(18) no
O4 H4O 0.8200 no
N1 C1 1.393(2) no
N1 C16 1.407(2) no
N2 C12 1.383(2) no
N2 C5 1.407(2) no
N2 C6 1.443(2) no
C1 C2 1.340(3) no
C1 H1 0.9300 no
C2 C3 1.429(2) no
C2 H2 0.9300 no
C3 C16 1.356(2) no
C3 C4 1.492(2) no
C4 C5 1.517(3) no
C4 C13 1.535(2) no
C4 H4 0.9800 no
C6 C11 1.369(3) no
C6 C7 1.373(3) no
C7 C8 1.396(3) no
C7 H7 0.9300 no
C8 C9 1.364(4) no
C8 H8 0.9300 no
C9 C10 1.359(4) no
C9 H9 0.9300 no
C10 C11 1.389(3) no
C10 H10 0.9300 no
C11 H11 0.9300 no
C12 C13 1.516(2) no
C13 C14 1.536(3) no
C13 H13 0.9800 no
C14 C15 1.528(2) no
C14 H14A 0.9700 no
C14 H14B 0.9700 no
C15 C16 1.491(2) no
C15 H15 0.9800 no
C17 C18 1.382(3) no
C17 C23 1.389(3) no
C18 C19 1.384(3) no
C18 H18 0.9300 no
C19 C20 1.386(3) no
C19 H19 0.9300 no
C20 C22 1.381(3) no
C20 C21 1.510(3) no
C21 H21A 0.9600 no
C21 H21B 0.9600 no
C21 H21C 0.9600 no
C22 C23 1.374(3) no
C22 H22 0.9300 no
C23 H23 0.9300 no

loop_
_geom_hbond_atom_site_label_D
_geom_hbond_atom_site_label_H
_geom_hbond_atom_site_label_A
_geom_hbond_site_symmetry_A
_geom_hbond_distance_DH
_geom_hbond_distance_HA
_geom_hbond_distance_DA
_geom_hbond_angle_DHA
_geom_hbond_publ_flag
O4 H4O O2 2_755 0.82 2.00 2.7929(19) 163 y

loop_
_geom_torsion_atom_site_label_1
_geom_torsion_atom_site_label_2
_geom_torsion_atom_site_label_3
_geom_torsion_atom_site_label_4
_geom_torsion
_geom_torsion_publ_flag
O5 S1 N1 C1 -169.75(14) no
O6 S1 N1 C1 -41.65(15) no
C17 S1 N1 C1 72.53(15) no
O5 S1 N1 C16 33.70(17) no
O6 S1 N1 C16 161.79(14) no
C17 S1 N1 C16 -84.02(16) no
C16 N1 C1 C2 -1.8(2) no
S1 N1 C1 C2 -162.56(14) no
N1 C1 C2 C3 1.6(2) no
C1 C2 C3 C16 -0.8(2) no
C1 C2 C3 C4 174.24(19) no
C16 C3 C4 C5 -128.24(19) no
C2 C3 C4 C5 57.3(3) no
C16 C3 C4 C13 -6.0(2) no
C2 C3 C4 C13 179.55(18) no
C12 N2 C5 O1 169.9(2) no
C6 N2 C5 O1 -15.1(3) no
C12 N2 C5 C4 -12.9(2) no
C6 N2 C5 C4 162.11(16) no
C3 C4 C5 O1 -35.7(3) no
C13 C4 C5 O1 -162.4(2) no
C3 C4 C5 N2 147.29(16) no
C13 C4 C5 N2 20.51(19) no
C12 N2 C6 C11 56.6(3) no
C5 N2 C6 C11 -117.8(2) no
C12 N2 C6 C7 -125.4(2) no
C5 N2 C6 C7 60.2(3) no
C11 C6 C7 C8 0.7(3) no
N2 C6 C7 C8 -177.25(18) no
C6 C7 C8 C9 -1.7(3) no
C7 C8 C9 C10 1.1(4) no
C8 C9 C10 C11 0.5(4) no
C7 C6 C11 C10 0.9(4) no
N2 C6 C11 C10 178.9(2) no
C9 C10 C11 C6 -1.5(4) no
C5 N2 C12 O2 -179.12(19) no
C6 N2 C12 O2 5.9(3) no
C5 N2 C12 C13 -0.4(2) no
C6 N2 C12 C13 -175.46(16) no
O2 C12 C13 C4 -168.10(19) no
N2 C12 C13 C4 13.25(18) no
O2 C12 C13 C14 70.7(2) no
N2 C12 C13 C14 -107.92(17) no
C3 C4 C13 C12 -148.89(15) no
C5 C4 C13 C12 -20.06(18) no
C3 C4 C13 C14 -28.5(2) no
C5 C4 C13 C14 100.34(17) no
C12 C13 C14 C15 174.11(14) no
C4 C13 C14 C15 58.70(19) no
O4 O3 C15 C16 -159.65(12) no
O4 O3 C15 C14 81.87(16) no
H4O O4 O3 C15 -95.0 no
C13 C14 C15 O3 65.49(18) no
C13 C14 C15 C16 -51.74(18) no
C2 C3 C16 N1 -0.4(2) no
C4 C3 C16 N1 -175.81(15) no
C2 C3 C16 C15 -173.01(16) no
C4 C3 C16 C15 11.5(3) no
C1 N1 C16 C3 1.32(19) no
S1 N1 C16 C3 160.22(13) no
C1 N1 C16 C15 173.76(16) no
S1 N1 C16 C15 -27.3(2) no
O3 C15 C16 C3 -102.19(19) no
C14 C15 C16 C3 18.4(2) no
O3 C15 C16 N1 86.68(19) no
C14 C15 C16 N1 -152.76(16) no
O5 S1 C17 C18 -32.44(18) no
O6 S1 C17 C18 -166.93(15) no
N1 S1 C17 C18 82.23(16) no
O5 S1 C17 C23 150.62(15) no
O6 S1 C17 C23 16.13(18) no
N1 S1 C17 C23 -94.71(16) no
C23 C17 C18 C19 0.3(3) no
S1 C17 C18 C19 -176.53(16) no
C17 C18 C19 C20 0.7(3) no
C18 C19 C20 C22 -1.8(3) no
C18 C19 C20 C21 178.3(2) no
C19 C20 C22 C23 2.0(3) no
C21 C20 C22 C23 -178.1(2) no
C20 C22 C23 C17 -1.0(3) no
C18 C17 C23 C22 -0.2(3) no
S1 C17 C23 C22 176.73(15) no
